data_7150614
loop_
_publ_author_name
'Rahanyan, Nelli'
'Linden, Anthony'
'Baldridge, Kim K.'
'Siegel, Jay S.'

_publ_section_title
;
 Diels--Alder reactions of 3,6-disubstituted 1,2,4,5-tetrazines.
 Synthesis and X-ray crystal structures of diazafluoranthene
 derivatives
;
_journal_issue 10
_journal_name_full 'Organic &amp; Biomolecular Chemistry'
_journal_page_first 2082
_journal_page_last 2092
_journal_paper_doi 10.1039/b820551e
_journal_volume 7
_journal_year 2009
_chemical_formula_moiety 'C24 H16 N2 O2'
_chemical_formula_sum 'C24 H16 N2 O2'
_chemical_formula_weight 364.40
_chemical_name_systematic
;
?
;
_space_group_IT_number 14
_symmetry_cell_setting monoclinic
_symmetry_Int_Tables_number 14
_symmetry_space_group_name_Hall '-P 2ybc'
_symmetry_space_group_name_H-M 'P 1 21/c 1'
_atom_sites_solution_hydrogens geom
_atom_sites_solution_primary direct
_atom_sites_solution_secondary difmap
_audit_creation_date 08-04-29
_audit_creation_method SHELXL-97
_cell_angle_alpha 90.00
_cell_angle_beta 100.864(4)
_cell_angle_gamma 90.00
_cell_formula_units_Z 4
_cell_length_a 8.3569(5)
_cell_length_b 9.9526(6)
_cell_length_c 21.8278(9)
_cell_measurement_reflns_used 3208
_cell_measurement_temperature 160(1)
_cell_measurement_theta_max 25.0
_cell_measurement_theta_min 2.0
_cell_volume 1782.94(17)
_computing_cell_refinement 'DENZO-SMN (Otwinowski & Minor, 1997)'
_computing_data_collection 'COLLECT (Nonius, 2000)'
_computing_data_reduction 'DENZO-SMN and SCALEPACK (Otwinowski & Minor, 1997)'
_computing_molecular_graphics 'ORTEPII (Johnson, 1976)'
_computing_publication_material 'SHELXL97 and PLATON (Spek, 2006)'
_computing_structure_refinement 'SHELXL97 (Sheldrick, 1997)'
_computing_structure_solution 'SIR92 (Altomare et al., 1994)'
_diffrn_ambient_temperature 160(1)
_diffrn_detector '65 mm CCD camera on \k goniostat'
_diffrn_detector_area_resol_mean 9
_diffrn_measured_fraction_theta_full 0.993
_diffrn_measured_fraction_theta_max 0.993
_diffrn_measurement_device_type 'Nonius KappaCCD area-detector diffractometer'
_diffrn_measurement_method '\w scans with \k offsets'
_diffrn_radiation_monochromator 'horizontally mounted graphite crystal'
_diffrn_radiation_source 'Nonius FR590 sealed tube generator'
_diffrn_radiation_type 'Mo K\a'
_diffrn_radiation_wavelength 0.71073
_diffrn_reflns_av_R_equivalents 0.0950
_diffrn_reflns_av_sigmaI/netI 0.0690
_diffrn_reflns_limit_h_max 9
_diffrn_reflns_limit_h_min 0
_diffrn_reflns_limit_k_max 11
_diffrn_reflns_limit_k_min 0
_diffrn_reflns_limit_l_max 25
_diffrn_reflns_limit_l_min -25
_diffrn_reflns_number 21964
_diffrn_reflns_theta_full 24.96
_diffrn_reflns_theta_max 24.96
_diffrn_reflns_theta_min 2.05
_diffrn_standards_decay_% 0
_diffrn_standards_number 0
_exptl_absorpt_coefficient_mu 0.0875
_exptl_absorpt_correction_type none
_exptl_crystal_colour yellow
_exptl_crystal_density_diffrn 1.357
_exptl_crystal_density_method 'not measured'
_exptl_crystal_description prism
_exptl_crystal_F_000 760
_exptl_crystal_size_max 0.45
_exptl_crystal_size_mid 0.20
_exptl_crystal_size_min 0.15
_refine_diff_density_max 0.176
_refine_diff_density_min -0.176
_refine_diff_density_rms 0.039
_refine_ls_extinction_coef 0.015(4)
_refine_ls_extinction_expression Fc^*^=kFc[1+0.001xFc^2^\l^3^/sin(2\q)]^-1/4^
_refine_ls_extinction_method SHELXL
_refine_ls_goodness_of_fit_ref 1.046
_refine_ls_hydrogen_treatment constr
_refine_ls_matrix_type full
_refine_ls_number_parameters 257
_refine_ls_number_reflns 3189
_refine_ls_number_restraints 0
_refine_ls_restrained_S_all 1.046
_refine_ls_R_factor_all 0.1263
_refine_ls_R_factor_gt 0.0565
_refine_ls_shift/su_max 1.336
_refine_ls_shift/su_mean 0.221
_refine_ls_structure_factor_coef Fsqd
_refine_ls_weighting_details 'w=1/[\s^2^(Fo^2^)+(0.0745P)^2^+0.3825P] where P=(Fo^2^+2Fc^2^)/3'
_refine_ls_weighting_scheme calc
_refine_ls_wR_factor_gt 0.1336
_refine_ls_wR_factor_ref 0.1775
_reflns_number_gt 1544
_reflns_number_total 3189
_reflns_threshold_expression 'I > 2\s(I)'
_cod_data_source_file b820551e.txt
_cod_data_source_block SG0806
_cod_database_code 7150614

loop_
_symmetry_equiv_pos_as_xyz
'x, y, z'
'-x, y+1/2, -z+1/2'
'-x, -y, -z'
'x, -y-1/2, z-1/2'

loop_
_atom_site_label
_atom_site_type_symbol
_atom_site_fract_x
_atom_site_fract_y
_atom_site_fract_z
_atom_site_U_iso_or_equiv
_atom_site_adp_type
_atom_site_occupancy
_atom_site_symmetry_multiplicity
_atom_site_calc_flag
_atom_site_refinement_flags
_atom_site_disorder_assembly
_atom_site_disorder_group
O1 O 0.8680(5) 0.2692(4) 0.16932(16) 0.0696(14) Uani 1 1 d . . .
O2 O 0.6310(5) 0.2720(4) -0.16810(17) 0.0718(14) Uani 1 1 d . . .
N1 N 0.7076(8) 0.4207(5) -0.0291(2) 0.0712(18) Uani 1 1 d . . .
N2 N 0.7906(8) 0.4213(5) 0.0290(2) 0.0694(17) Uani 1 1 d . . .
C3 C 0.8418(7) 0.3047(5) 0.0578(3) 0.0511(16) Uani 1 1 d . . .
C4 C 0.8047(7) 0.1807(6) 0.0292(2) 0.0421(15) Uani 1 1 d . . .
C5 C 0.8493(7) 0.0413(6) 0.0465(3) 0.0385(15) Uani 1 1 d . . .
C6 C 0.9615(8) -0.0243(5) 0.0922(3) 0.0406(15) Uani 1 1 d . . .
C7 C 0.9628(7) -0.1693(5) 0.0908(2) 0.0458(15) Uani 1 1 d . . .
H7 H 1.0383 -0.2159 0.1215 0.055 Uiso 1 1 calc R . .
C8 C 0.8602(7) -0.2418(6) 0.0473(2) 0.0502(17) Uani 1 1 d . . .
H8 H 0.8642 -0.3371 0.0491 0.060 Uiso 1 1 calc R . .
C9 C 0.7484(9) -0.1792(2) -0.0004(3) 0.0421(7) Uani 1 1 d . . .
C10 C 0.6377(7) -0.2439(6) -0.0477(2) 0.0485(16) Uani 1 1 d . . .
H10 H 0.6323 -0.3392 -0.0500 0.058 Uiso 1 1 calc R . .
C11 C 0.5378(7) -0.1659(5) -0.0903(2) 0.0494(16) Uani 1 1 d . . .
H11 H 0.4637 -0.2107 -0.1221 0.059 Uiso 1 1 calc R . .
C12 C 0.5362(9) -0.0238(5) -0.0908(3) 0.0448(17) Uani 1 1 d . . .
C13 C 0.6491(8) 0.0388(6) -0.0459(3) 0.0407(15) Uani 1 1 d . . .
C14 C 0.6935(7) 0.1802(6) -0.0290(2) 0.0414(15) Uani 1 1 d . . .
C15 C 0.6573(7) 0.3056(5) -0.0581(2) 0.0504(17) Uani 1 1 d . . .
C16 C 0.7488(10) -0.0391(3) -0.0007(3) 0.0402(7) Uani 1 1 d . . .
C17 C 0.9306(8) 0.3278(6) 0.1224(3) 0.0605(18) Uani 1 1 d . . .
C18 C 1.0590(9) 0.4071(6) 0.1446(3) 0.086(3) Uani 1 1 d . . .
H18 H 1.1219 0.4596 0.1216 0.103 Uiso 1 1 calc R . .
C19 C 1.0789(9) 0.3939(8) 0.2114(3) 0.103(3) Uani 1 1 d . . .
H19 H 1.1600 0.4364 0.2415 0.123 Uiso 1 1 calc R . .
C20 C 0.9616(10) 0.3105(9) 0.2232(3) 0.104(3) Uani 1 1 d . . .
H20 H 0.9469 0.2845 0.2637 0.125 Uiso 1 1 calc R . .
C21 C 1.0850(7) 0.0420(5) 0.1407(2) 0.0474(16) Uani 1 1 d . . .
H211 H 1.1211 0.1257 0.1240 0.071 Uiso 1 1 calc R . .
H212 H 1.1785 -0.0181 0.1528 0.071 Uiso 1 1 calc R . .
H213 H 1.0368 0.0619 0.1772 0.071 Uiso 1 1 calc R . .
C22 C 0.5696(8) 0.3304(6) -0.1202(3) 0.0570(18) Uani 1 1 d . . .
C23 C 0.4400(9) 0.4070(7) -0.1446(3) 0.081(2) Uani 1 1 d . . .
H23 H 0.3772 0.4598 -0.1216 0.097 Uiso 1 1 calc R . .
C24 C 0.4138(10) 0.3954(8) -0.2098(3) 0.112(3) Uani 1 1 d . . .
H24 H 0.3291 0.4365 -0.2389 0.134 Uiso 1 1 calc R . .
C25 C 0.5324(9) 0.3145(8) -0.2230(3) 0.093(3) Uani 1 1 d . . .
H25 H 0.5462 0.2903 -0.2638 0.111 Uiso 1 1 calc R . .
C26 C 0.4139(7) 0.0430(6) -0.1413(2) 0.0559(17) Uani 1 1 d . . .
H261 H 0.3733 0.1252 -0.1247 0.084 Uiso 1 1 calc R . .
H262 H 0.3228 -0.0184 -0.1553 0.084 Uiso 1 1 calc R . .
H263 H 0.4663 0.0657 -0.1765 0.084 Uiso 1 1 calc R . .

loop_
_atom_site_aniso_label
_atom_site_aniso_U_11
_atom_site_aniso_U_22
_atom_site_aniso_U_33
_atom_site_aniso_U_23
_atom_site_aniso_U_13
_atom_site_aniso_U_12
O1 0.078(3) 0.081(3) 0.047(2) -0.009(2) 0.004(2) 0.000(3)
O2 0.081(4) 0.073(3) 0.059(3) 0.023(2) 0.006(2) -0.002(3)
N1 0.102(5) 0.039(3) 0.064(4) -0.002(3) -0.007(3) 0.000(3)
N2 0.099(5) 0.026(3) 0.076(4) -0.006(3) -0.002(3) -0.003(3)
C3 0.060(4) 0.029(3) 0.064(4) -0.007(3) 0.009(3) -0.003(3)
C4 0.052(4) 0.029(3) 0.046(3) -0.004(3) 0.013(3) -0.004(3)
C5 0.041(4) 0.036(3) 0.039(3) -0.001(3) 0.007(3) -0.003(3)
C6 0.041(4) 0.040(3) 0.042(3) 0.008(3) 0.009(3) 0.001(3)
C7 0.057(4) 0.034(3) 0.046(3) 0.010(3) 0.010(3) 0.008(3)
C8 0.066(5) 0.031(3) 0.054(3) 0.001(3) 0.014(3) 0.001(3)
C9 0.0511(19) 0.0291(15) 0.0465(16) 0.001(4) 0.0102(14) -0.004(5)
C10 0.057(4) 0.030(3) 0.057(3) -0.004(3) 0.008(3) -0.002(3)
C11 0.057(4) 0.041(3) 0.048(3) -0.006(3) 0.006(3) -0.007(3)
C12 0.057(4) 0.040(3) 0.036(3) 0.004(3) 0.005(3) 0.000(3)
C13 0.054(4) 0.027(3) 0.041(3) 0.000(3) 0.010(3) -0.002(3)
C14 0.046(4) 0.031(3) 0.046(3) 0.000(3) 0.007(3) -0.002(3)
C15 0.067(4) 0.028(3) 0.053(4) 0.002(3) 0.004(3) 0.003(3)
C16 0.0447(18) 0.0318(15) 0.0438(16) -0.006(4) 0.0076(14) -0.005(4)
C17 0.078(5) 0.042(3) 0.058(4) -0.013(3) 0.003(4) 0.003(4)
C18 0.094(6) 0.055(4) 0.094(6) -0.020(4) -0.018(5) -0.014(5)
C19 0.102(7) 0.088(5) 0.096(6) -0.046(5) -0.037(5) 0.003(5)
C20 0.121(8) 0.124(7) 0.064(5) -0.044(5) 0.006(5) -0.012(7)
C21 0.050(4) 0.044(3) 0.044(3) 0.001(3) -0.001(3) 0.003(4)
C22 0.076(5) 0.034(3) 0.058(4) 0.009(3) 0.005(4) 0.000(4)
C23 0.085(6) 0.058(4) 0.090(5) 0.015(4) -0.007(4) 0.016(5)
C24 0.109(8) 0.111(7) 0.103(6) 0.043(6) -0.014(5) 0.013(6)
C25 0.106(7) 0.101(6) 0.058(4) 0.030(5) -0.016(4) -0.029(6)
C26 0.060(5) 0.057(3) 0.051(4) 0.003(4) 0.009(3) 0.002(4)

loop_
_atom_type_symbol
_atom_type_description
_atom_type_number_in_cell
_atom_type_scat_dispersion_real
_atom_type_scat_dispersion_imag
_atom_type_scat_source
C C 96 0.0033 0.0016
; International Tables for Crystallography (1992).
Vol. C, Tables 4.2.6.8 and 6.1.1.4
;
H H 64 0.0000 0.0000
; International Tables for Crystallography (1992).
Vol. C, Tables 4.2.6.8 and 6.1.1.4
;
N N 8 0.0061 0.0033
; International Tables for Crystallography (1992).
Vol. C, Tables 4.2.6.8 and 6.1.1.4
;
O O 8 0.0106 0.0060
; International Tables for Crystallography (1992).
Vol. C, Tables 4.2.6.8 and 6.1.1.4
;

loop_
_geom_angle_atom_site_label_1
_geom_angle_atom_site_label_2
_geom_angle_atom_site_label_3
_geom_angle
_geom_angle_site_symmetry_1
_geom_angle_site_symmetry_3
_geom_angle_publ_flag
C20 O1 C17 106.4(6) . . ?
C22 O2 C25 106.4(6) . . ?
N2 N1 C15 121.2(6) . . ?
N1 N2 C3 120.2(6) . . ?
N2 C3 C4 122.0(5) . . ?
N2 C3 C17 111.5(5) . . ?
C4 C3 C17 126.4(5) . . ?
C3 C4 C14 117.1(7) . . ?
C3 C4 C5 134.3(5) . . ?
C14 C4 C5 108.5(6) . . ?
C6 C5 C16 118.3(5) . . ?
C6 C5 C4 136.9(5) . . ?
C16 C5 C4 104.7(5) . . ?
C5 C6 C7 117.3(5) . . ?
C5 C6 C21 125.8(5) . . ?
C7 C6 C21 116.8(5) . . ?
C8 C7 C6 122.6(5) . . ?
C8 C7 H7 118.7 . . ?
C6 C7 H7 118.7 . . ?
C7 C8 C9 121.7(5) . . ?
C7 C8 H8 119.2 . . ?
C9 C8 H8 119.1 . . ?
C16 C9 C8 116.4(6) . . ?
C16 C9 C10 117.1(6) . . ?
C8 C9 C10 126.5(2) . . ?
C11 C10 C9 118.2(5) . . ?
C11 C10 H10 120.9 . . ?
C9 C10 H10 121.0 . . ?
C10 C11 C12 125.2(5) . . ?
C10 C11 H11 117.4 . . ?
C12 C11 H11 117.4 . . ?
C13 C12 C11 116.3(6) . . ?
C13 C12 C26 126.9(5) . . ?
C11 C12 C26 116.8(5) . . ?
C12 C13 C16 119.3(5) . . ?
C12 C13 C14 135.4(5) . . ?
C16 C13 C14 105.2(5) . . ?
C15 C14 C4 116.6(6) . . ?
C15 C14 C13 135.0(5) . . ?
C4 C14 C13 108.3(6) . . ?
N1 C15 C14 121.6(5) . . ?
N1 C15 C22 111.0(5) . . ?
C14 C15 C22 127.4(5) . . ?
C9 C16 C13 123.8(6) . . ?
C9 C16 C5 123.5(6) . . ?
C13 C16 C5 112.7(2) . . ?
C18 C17 O1 111.8(6) . . ?
C18 C17 C3 131.0(7) . . ?
O1 C17 C3 117.0(6) . . ?
C17 C18 C19 104.1(7) . . ?
C17 C18 H18 128.1 . . ?
C19 C18 H18 127.8 . . ?
C20 C19 C18 107.5(6) . . ?
C20 C19 H19 126.2 . . ?
C18 C19 H19 126.3 . . ?
C19 C20 O1 110.1(7) . . ?
C19 C20 H20 125.0 . . ?
O1 C20 H20 124.9 . . ?
C6 C21 H211 109.5 . . ?
C6 C21 H212 109.4 . . ?
H211 C21 H212 109.5 . . ?
C6 C21 H213 109.5 . . ?
H211 C21 H213 109.5 . . ?
H212 C21 H213 109.5 . . ?
C23 C22 O2 108.9(6) . . ?
C23 C22 C15 134.4(7) . . ?
O2 C22 C15 116.6(6) . . ?
C22 C23 C24 108.3(7) . . ?
C22 C23 H23 125.7 . . ?
C24 C23 H23 126.0 . . ?
C25 C24 C23 106.6(7) . . ?
C25 C24 H24 126.7 . . ?
C23 C24 H24 126.7 . . ?
C24 C25 O2 109.7(7) . . ?
C24 C25 H25 125.1 . . ?
O2 C25 H25 125.2 . . ?
C12 C26 H261 109.5 . . ?
C12 C26 H262 109.5 . . ?
H261 C26 H262 109.5 . . ?
C12 C26 H263 109.4 . . ?
H261 C26 H263 109.5 . . ?
H262 C26 H263 109.5 . . ?

loop_
_geom_bond_atom_site_label_1
_geom_bond_atom_site_label_2
_geom_bond_distance
_geom_bond_site_symmetry_2
_geom_bond_publ_flag
O1 C20 1.348(6) . ?
O1 C17 1.366(7) . ?
O2 C22 1.378(7) . ?
O2 C25 1.386(6) . ?
N1 N2 1.326(4) . ?
N1 C15 1.338(7) . ?
N2 C3 1.350(7) . ?
C3 C4 1.392(7) . ?
C3 C17 1.483(7) . ?
C4 C14 1.426(4) . ?
C4 C5 1.467(8) . ?
C5 C6 1.395(8) . ?
C5 C16 1.443(8) . ?
C6 C7 1.444(7) . ?
C6 C21 1.485(8) . ?
C7 C8 1.361(7) . ?
C7 H7 0.9500 . ?
C8 C9 1.405(7) . ?
C8 H8 0.9500 . ?
C9 C16 1.395(4) . ?
C9 C10 1.407(7) . ?
C10 C11 1.368(7) . ?
C10 H10 0.9500 . ?
C11 C12 1.415(7) . ?
C11 H11 0.9500 . ?
C12 C13 1.376(8) . ?
C12 C26 1.508(8) . ?
C13 C16 1.399(9) . ?
C13 C14 1.484(8) . ?
C14 C15 1.406(7) . ?
C15 C22 1.435(7) . ?
C17 C18 1.346(8) . ?
C18 C19 1.442(9) . ?
C18 H18 0.9500 . ?
C19 C20 1.347(10) . ?
C19 H19 0.9500 . ?
C20 H20 0.9500 . ?
C21 H211 0.9800 . ?
C21 H212 0.9800 . ?
C21 H213 0.9800 . ?
C22 C23 1.350(8) . ?
C23 C24 1.404(9) . ?
C23 H23 0.9500 . ?
C24 C25 1.350(10) . ?
C24 H24 0.9500 . ?
C25 H25 0.9500 . ?
C26 H261 0.9800 . ?
C26 H262 0.9800 . ?
C26 H263 0.9800 . ?

loop_
_geom_torsion_atom_site_label_1
_geom_torsion_atom_site_label_2
_geom_torsion_atom_site_label_3
_geom_torsion_atom_site_label_4
_geom_torsion
_geom_torsion_site_symmetry_1
_geom_torsion_site_symmetry_2
_geom_torsion_site_symmetry_3
_geom_torsion_site_symmetry_4
_geom_torsion_publ_flag
C15 N1 N2 C3 7.4(5) . . . . ?
N1 N2 C3 C4 -2.7(8) . . . . ?
N1 N2 C3 C17 -179.5(4) . . . . ?
N2 C3 C4 C14 -7.4(8) . . . . ?
C17 C3 C4 C14 169.0(5) . . . . ?
N2 C3 C4 C5 175.9(8) . . . . ?
C17 C3 C4 C5 -7.8(11) . . . . ?
C3 C4 C5 C6 -11.7(13) . . . . ?
C14 C4 C5 C6 171.4(7) . . . . ?
C3 C4 C5 C16 171.9(7) . . . . ?
C14 C4 C5 C16 -5.1(6) . . . . ?
C16 C5 C6 C7 -3.2(10) . . . . ?
C4 C5 C6 C7 -179.4(7) . . . . ?
C16 C5 C6 C21 174.0(6) . . . . ?
C4 C5 C6 C21 -2.2(13) . . . . ?
C5 C6 C7 C8 0.0(10) . . . . ?
C21 C6 C7 C8 -177.5(6) . . . . ?
C6 C7 C8 C9 1.6(10) . . . . ?
C7 C8 C9 C16 0.2(11) . . . . ?
C7 C8 C9 C10 179.7(5) . . . . ?
C16 C9 C10 C11 -0.4(11) . . . . ?
C8 C9 C10 C11 -179.9(5) . . . . ?
C9 C10 C11 C12 -0.1(10) . . . . ?
C10 C11 C12 C13 2.6(11) . . . . ?
C10 C11 C12 C26 -178.8(6) . . . . ?
C11 C12 C13 C16 -4.4(11) . . . . ?
C26 C12 C13 C16 177.2(7) . . . . ?
C11 C12 C13 C14 179.1(8) . . . . ?
C26 C12 C13 C14 0.7(14) . . . . ?
C3 C4 C14 C15 12.4(4) . . . . ?
C5 C4 C14 C15 -170.1(6) . . . . ?
C3 C4 C14 C13 -170.4(6) . . . . ?
C5 C4 C14 C13 7.1(3) . . . . ?
C12 C13 C14 C15 -13.0(14) . . . . ?
C16 C13 C14 C15 170.2(7) . . . . ?
C12 C13 C14 C4 170.6(8) . . . . ?
C16 C13 C14 C4 -6.3(6) . . . . ?
N2 N1 C15 C14 -1.6(9) . . . . ?
N2 N1 C15 C22 179.7(4) . . . . ?
C4 C14 C15 N1 -8.4(8) . . . . ?
C13 C14 C15 N1 175.4(8) . . . . ?
C4 C14 C15 C22 170.1(5) . . . . ?
C13 C14 C15 C22 -6.2(12) . . . . ?
C8 C9 C16 C13 178.0(7) . . . . ?
C10 C9 C16 C13 -1.6(13) . . . . ?
C8 C9 C16 C5 -3.7(13) . . . . ?
C10 C9 C16 C5 176.7(6) . . . . ?
C12 C13 C16 C9 4.2(13) . . . . ?
C14 C13 C16 C9 -178.4(9) . . . . ?
C12 C13 C16 C5 -174.3(5) . . . . ?
C14 C13 C16 C5 3.1(10) . . . . ?
C6 C5 C16 C9 5.3(13) . . . . ?
C4 C5 C16 C9 -177.4(8) . . . . ?
C6 C5 C16 C13 -176.2(5) . . . . ?
C4 C5 C16 C13 1.1(10) . . . . ?
C20 O1 C17 C18 -1.2(8) . . . . ?
C20 O1 C17 C3 -176.2(6) . . . . ?
N2 C3 C17 C18 -53.7(10) . . . . ?
C4 C3 C17 C18 129.6(8) . . . . ?
N2 C3 C17 O1 120.2(6) . . . . ?
C4 C3 C17 O1 -56.5(9) . . . . ?
O1 C17 C18 C19 1.1(7) . . . . ?
C3 C17 C18 C19 175.3(6) . . . . ?
C17 C18 C19 C20 -0.7(8) . . . . ?
C18 C19 C20 O1 0.0(10) . . . . ?
C17 O1 C20 C19 0.7(9) . . . . ?
C25 O2 C22 C23 -0.8(7) . . . . ?
C25 O2 C22 C15 -177.3(5) . . . . ?
N1 C15 C22 C23 -54.2(10) . . . . ?
C14 C15 C22 C23 127.2(8) . . . . ?
N1 C15 C22 O2 121.1(6) . . . . ?
C14 C15 C22 O2 -57.4(9) . . . . ?
O2 C22 C23 C24 1.6(8) . . . . ?
C15 C22 C23 C24 177.2(7) . . . . ?
C22 C23 C24 C25 -1.8(9) . . . . ?
C23 C24 C25 O2 1.3(9) . . . . ?
C22 O2 C25 C24 -0.4(8) . . . . ?

loop_
_cod_related_entry_id
_cod_related_entry_database
_cod_related_entry_code
1 ChemSpider 25942864
